data_2239873
loop_
_publ_author_name
'Wang, Zhijun'
'Lei, Haiying'
'Jin, Linhua'
'Zhu, Ruitao'

_publ_section_title
;
 Crystal structure of 4-methoxy-<i>N</i>-phenylbenzamide
;
_journal_issue 9
_journal_name_full 'Acta Crystallographica Section E'
_journal_page_first o921
_journal_paper_doi 10.1107/S1600536814016420
_journal_volume 70
_journal_year 2014
_chemical_formula_iupac 'C14 H13 N O2'
_chemical_formula_moiety 'C14 H13 N O2'
_chemical_formula_sum 'C14 H13 N O2'
_chemical_formula_weight 227.25
_chemical_name_systematic
;
4-Methoxy-<i>N</i>-phenylbenzamide
;
_space_group_IT_number 2
_symmetry_cell_setting triclinic
_symmetry_space_group_name_Hall '-P 1'
_symmetry_space_group_name_H-M 'P -1'
_atom_sites_solution_hydrogens geom
_atom_sites_solution_primary direct
_atom_sites_solution_secondary difmap
_audit_creation_method SHELXL-97
_cell_angle_alpha 96.911(8)
_cell_angle_beta 99.210(8)
_cell_angle_gamma 90.511(9)
_cell_formula_units_Z 2
_cell_length_a 5.308(3)
_cell_length_b 7.709(4)
_cell_length_c 14.109(7)
_cell_measurement_temperature 296(2)
_cell_measurement_theta_max 25.05
_cell_measurement_theta_min 1.47
_cell_volume 565.5(5)
_computing_cell_refinement 'SAINT (Bruker, 2007)'
_computing_data_collection 'SMART (Bruker, 2007)'
_computing_data_reduction 'SAINT (Bruker, 2007)'
_computing_molecular_graphics 'SHELXTL (Sheldrick, 2008)'
_computing_publication_material 'SHELXTL (Sheldrick, 2008) and PLATON (Spek, 2009)'
_computing_structure_refinement 'SHELXL97 (Sheldrick, 2008)'
_computing_structure_solution 'SHELXS97 (Sheldrick, 2008)'
_diffrn_ambient_temperature 296(2)
_diffrn_measured_fraction_theta_full 1.000
_diffrn_measured_fraction_theta_max 1.000
_diffrn_measurement_device_type 'Bruker SMART CCD'
_diffrn_measurement_method \w
_diffrn_radiation_monochromator graphite
_diffrn_radiation_source 'fine-focus sealed tube'
_diffrn_radiation_type MoK\a
_diffrn_radiation_wavelength 0.71073
_diffrn_reflns_av_R_equivalents 0.0125
_diffrn_reflns_av_sigmaI/netI 0.0228
_diffrn_reflns_limit_h_max 6
_diffrn_reflns_limit_h_min -5
_diffrn_reflns_limit_k_max 9
_diffrn_reflns_limit_k_min -8
_diffrn_reflns_limit_l_max 16
_diffrn_reflns_limit_l_min -16
_diffrn_reflns_number 3188
_diffrn_reflns_theta_full 25.05
_diffrn_reflns_theta_max 25.05
_diffrn_reflns_theta_min 1.47
_exptl_absorpt_coefficient_mu 0.090
_exptl_absorpt_correction_T_max 0.9823
_exptl_absorpt_correction_T_min 0.9736
_exptl_absorpt_correction_type multi-scan
_exptl_absorpt_process_details '(SADABS; Bruker, 2007)'
_exptl_crystal_colour Colorless
_exptl_crystal_density_diffrn 1.335
_exptl_crystal_density_method 'not measured'
_exptl_crystal_description prism
_exptl_crystal_F_000 240
_exptl_crystal_size_max 0.30
_exptl_crystal_size_mid 0.20
_exptl_crystal_size_min 0.20
_refine_diff_density_max 0.163
_refine_diff_density_min -0.129
_refine_ls_extinction_coef 0.037(5)
_refine_ls_extinction_expression Fc^*^=kFc[1+0.001xFc^2^\l^3^/sin(2\q)]^-1/4^
_refine_ls_extinction_method 'SHELXL97 (Sheldrick, 2008)'
_refine_ls_goodness_of_fit_ref 1.033
_refine_ls_hydrogen_treatment constr
_refine_ls_matrix_type full
_refine_ls_number_parameters 156
_refine_ls_number_reflns 2005
_refine_ls_number_restraints 0
_refine_ls_restrained_S_all 1.033
_refine_ls_R_factor_all 0.0478
_refine_ls_R_factor_gt 0.0356
_refine_ls_shift/su_max 0.000
_refine_ls_shift/su_mean 0.000
_refine_ls_structure_factor_coef Fsqd
_refine_ls_weighting_details 'calc w=1/[\s^2^(Fo^2^)+(0.0450P)^2^+0.1154P] where P=(Fo^2^+2Fc^2^)/3'
_refine_ls_weighting_scheme calc
_refine_ls_wR_factor_gt 0.0872
_refine_ls_wR_factor_ref 0.0974
_reflns_number_gt 1605
_reflns_number_total 2005
_reflns_threshold_expression I>2\s(I)
_cod_data_source_file hb7253sup1.cif
_cod_data_source_block I
_cod_database_code 2239873
_cod_database_fobs_code 2239873

loop_
_symmetry_equiv_pos_as_xyz
'x, y, z'
'-x, -y, -z'

loop_
_atom_site_type_symbol
_atom_site_label
_atom_site_fract_x
_atom_site_fract_y
_atom_site_fract_z
_atom_site_U_iso_or_equiv
_atom_site_adp_type
_atom_site_calc_flag
_atom_site_refinement_flags
_atom_site_occupancy
_atom_site_symmetry_multiplicity
N N1 0.2321(2) 0.27538(17) 0.57341(8) 0.0387(3) Uani d . 1 1
H H1 0.0748 0.2753 0.5465 0.046 Uiso calc R 1 1
O O1 0.63875(19) 0.25639(17) 0.54382(8) 0.0542(4) Uani d . 1 1
O O2 0.0921(2) 0.14685(16) 0.11034(7) 0.0520(3) Uani d . 1 1
C C1 0.2818(3) 0.29568(19) 0.67586(10) 0.0340(3) Uani d . 1 1
C C2 0.4919(3) 0.3893(2) 0.72863(11) 0.0427(4) Uani d . 1 1
H H2 0.6085 0.4409 0.6971 0.051 Uiso calc R 1 1
C C3 0.5279(3) 0.4060(2) 0.82849(12) 0.0504(4) Uani d . 1 1
H H3 0.6693 0.4693 0.8638 0.060 Uiso calc R 1 1
C C4 0.3582(3) 0.3307(2) 0.87637(11) 0.0483(4) Uani d . 1 1
H H4 0.3849 0.3414 0.9436 0.058 Uiso calc R 1 1
C C5 0.1478(3) 0.2391(2) 0.82331(11) 0.0468(4) Uani d . 1 1
H H5 0.0306 0.1889 0.8551 0.056 Uiso calc R 1 1
C C6 0.1091(3) 0.2210(2) 0.72366(11) 0.0401(4) Uani d . 1 1
H H6 -0.0333 0.1585 0.6886 0.048 Uiso calc R 1 1
C C7 0.4093(3) 0.2561(2) 0.51365(11) 0.0373(4) Uani d . 1 1
C C8 0.3083(3) 0.22995(19) 0.40820(10) 0.0345(3) Uani d . 1 1
C C9 0.4522(3) 0.1323(2) 0.34765(11) 0.0390(4) Uani d . 1 1
H H9 0.6042 0.0850 0.3742 0.047 Uiso calc R 1 1
C C10 0.3727(3) 0.1051(2) 0.24959(11) 0.0415(4) Uani d . 1 1
H H10 0.4676 0.0365 0.2103 0.050 Uiso calc R 1 1
C C11 0.1516(3) 0.1795(2) 0.20900(10) 0.0377(4) Uani d . 1 1
C C12 0.0070(3) 0.2788(2) 0.26739(11) 0.0395(4) Uani d . 1 1
H H12 -0.1412 0.3297 0.2403 0.047 Uiso calc R 1 1
C C13 0.0852(3) 0.3014(2) 0.36659(10) 0.0378(4) Uani d . 1 1
H H13 -0.0139 0.3658 0.4060 0.045 Uiso calc R 1 1
C C14 -0.1445(4) 0.2052(3) 0.06486(12) 0.0631(5) Uani d . 1 1
H H14A -0.2804 0.1623 0.0940 0.095 Uiso calc R 1 1
H H14B -0.1707 0.1620 -0.0028 0.095 Uiso calc R 1 1
H H14C -0.1425 0.3307 0.0726 0.095 Uiso calc R 1 1

loop_
_atom_site_aniso_label
_atom_site_aniso_U_11
_atom_site_aniso_U_22
_atom_site_aniso_U_33
_atom_site_aniso_U_12
_atom_site_aniso_U_13
_atom_site_aniso_U_23
N1 0.0288(6) 0.0535(8) 0.0333(7) 0.0023(5) 0.0034(5) 0.0053(6)
O1 0.0299(6) 0.0892(10) 0.0424(7) 0.0060(6) 0.0046(5) 0.0050(6)
O2 0.0563(7) 0.0653(8) 0.0327(6) 0.0104(6) 0.0067(5) 0.0000(5)
C1 0.0313(7) 0.0364(8) 0.0342(8) 0.0065(6) 0.0052(6) 0.0035(6)
C2 0.0360(8) 0.0479(10) 0.0434(9) -0.0027(7) 0.0083(7) -0.0002(7)
C3 0.0418(9) 0.0583(11) 0.0453(10) 0.0005(8) 0.0001(7) -0.0073(8)
C4 0.0520(10) 0.0587(11) 0.0325(8) 0.0115(8) 0.0045(7) 0.0016(7)
C5 0.0471(9) 0.0546(11) 0.0418(9) 0.0046(8) 0.0140(7) 0.0088(8)
C6 0.0333(8) 0.0477(9) 0.0387(8) -0.0004(7) 0.0055(6) 0.0036(7)
C7 0.0309(8) 0.0416(9) 0.0399(8) 0.0030(6) 0.0059(6) 0.0066(7)
C8 0.0314(7) 0.0370(8) 0.0358(8) -0.0006(6) 0.0072(6) 0.0051(6)
C9 0.0313(8) 0.0427(9) 0.0437(9) 0.0050(6) 0.0072(6) 0.0059(7)
C10 0.0400(8) 0.0446(9) 0.0411(9) 0.0060(7) 0.0142(7) -0.0004(7)
C11 0.0403(8) 0.0390(9) 0.0343(8) -0.0009(7) 0.0087(6) 0.0033(6)
C12 0.0348(8) 0.0451(9) 0.0379(8) 0.0062(7) 0.0035(6) 0.0052(7)
C13 0.0357(8) 0.0408(9) 0.0372(8) 0.0062(6) 0.0094(6) 0.0010(7)
C14 0.0676(12) 0.0819(14) 0.0369(9) 0.0150(10) 0.0004(8) 0.0059(9)

loop_
_atom_type_symbol
_atom_type_description
_atom_type_scat_dispersion_real
_atom_type_scat_dispersion_imag
_atom_type_scat_source
C C 0.0033 0.0016 'International Tables Vol C Tables 4.2.6.8 and 6.1.1.4'
H H 0.0000 0.0000 'International Tables Vol C Tables 4.2.6.8 and 6.1.1.4'
N N 0.0061 0.0033 'International Tables Vol C Tables 4.2.6.8 and 6.1.1.4'
O O 0.0106 0.0060 'International Tables Vol C Tables 4.2.6.8 and 6.1.1.4'

loop_
_geom_angle_atom_site_label_1
_geom_angle_atom_site_label_2
_geom_angle_atom_site_label_3
_geom_angle
C7 N1 C1 126.16(12)
C7 N1 H1 116.9
C1 N1 H1 116.9
C11 O2 C14 118.22(13)
C2 C1 C6 119.58(14)
C2 C1 N1 122.48(13)
C6 C1 N1 117.92(13)
C1 C2 C3 119.65(15)
C1 C2 H2 120.2
C3 C2 H2 120.2
C4 C3 C2 121.03(16)
C4 C3 H3 119.5
C2 C3 H3 119.5
C3 C4 C5 119.01(15)
C3 C4 H4 120.5
C5 C4 H4 120.5
C4 C5 C6 120.70(15)
C4 C5 H5 119.6
C6 C5 H5 119.6
C5 C6 C1 120.02(15)
C5 C6 H6 120.0
C1 C6 H6 120.0
O1 C7 N1 122.62(14)
O1 C7 C8 121.34(13)
N1 C7 C8 116.02(13)
C13 C8 C9 118.33(14)
C13 C8 C7 123.93(13)
C9 C8 C7 117.71(13)
C10 C9 C8 120.86(14)
C10 C9 H9 119.6
C8 C9 H9 119.6
C9 C10 C11 120.12(14)
C9 C10 H10 119.9
C11 C10 H10 119.9
O2 C11 C10 115.38(13)
O2 C11 C12 124.49(14)
C10 C11 C12 120.13(14)
C13 C12 C11 119.30(14)
C13 C12 H12 120.4
C11 C12 H12 120.4
C12 C13 C8 121.22(14)
C12 C13 H13 119.4
C8 C13 H13 119.4
O2 C14 H14A 109.5
O2 C14 H14B 109.5
H14A C14 H14B 109.5
O2 C14 H14C 109.5
H14A C14 H14C 109.5
H14B C14 H14C 109.5

loop_
_geom_bond_atom_site_label_1
_geom_bond_atom_site_label_2
_geom_bond_distance
N1 C7 1.3580(19)
N1 C1 1.4164(19)
N1 H1 0.8600
O1 C7 1.2242(18)
O2 C11 1.3689(18)
O2 C14 1.419(2)
C1 C2 1.382(2)
C1 C6 1.381(2)
C2 C3 1.381(2)
C2 H2 0.9300
C3 C4 1.373(2)
C3 H3 0.9300
C4 C5 1.378(2)
C4 H4 0.9300
C5 C6 1.378(2)
C5 H5 0.9300
C6 H6 0.9300
C7 C8 1.487(2)
C8 C13 1.385(2)
C8 C9 1.394(2)
C9 C10 1.370(2)
C9 H9 0.9300
C10 C11 1.382(2)
C10 H10 0.9300
C11 C12 1.384(2)
C12 C13 1.384(2)
C12 H12 0.9300
C13 H13 0.9300
C14 H14A 0.9600
C14 H14B 0.9600
C14 H14C 0.9600

loop_
_geom_hbond_atom_site_label_D
_geom_hbond_atom_site_label_H
_geom_hbond_atom_site_label_A
_geom_hbond_site_symmetry_A
_geom_hbond_distance_DH
_geom_hbond_distance_HA
_geom_hbond_distance_DA
_geom_hbond_angle_DHA
N1 H1 O1 1_455 0.86 2.31 3.110(2) 154
